data_7032708
loop_
_publ_author_name
'Ohara, Hiroki'
'Kobayashi, Atsushi'
'Kato, Masako'

_publ_section_title
;
 Simple and extremely efficient blue emitters based on mononuclear
 Cu(i)-halide complexes with delayed fluorescence.
;
_journal_issue 46
_journal_name_full 'Dalton transactions (Cambridge, England : 2003)'
_journal_page_first 17317
_journal_page_last 17323
_journal_paper_doi 10.1039/c4dt02709d
_journal_volume 43
_journal_year 2014
_chemical_formula_moiety 'C42 H37 Cl Cu N P2'
_chemical_formula_sum 'C42 H37 Cl Cu N P2'
_chemical_formula_weight 716.71
_space_group_IT_number 14
_symmetry_cell_setting monoclinic
_symmetry_Int_Tables_number 14
_symmetry_space_group_name_Hall '-P 2yn'
_symmetry_space_group_name_H-M 'P 1 21/n 1'
_atom_sites_solution_hydrogens geom
_atom_sites_solution_primary direct
_atom_sites_solution_secondary difmap
_cell_angle_alpha 90.0000
_cell_angle_beta 101.227(3)
_cell_angle_gamma 90.0000
_cell_formula_units_Z 4
_cell_length_a 9.973(3)
_cell_length_b 24.648(6)
_cell_length_c 15.235(4)
_cell_measurement_reflns_used 10509
_cell_measurement_temperature 200
_cell_measurement_theta_max 27.62
_cell_measurement_theta_min 3.09
_cell_volume 3673.3(17)
_computing_cell_refinement CrystalClear
_computing_data_collection 'CrystalClear (Rigaku Inc., 2008)'
_computing_data_reduction CrystalClear
_computing_molecular_graphics 'CrystalStructure 4.0'
_computing_publication_material 'CrystalStructure 4.0 (Rigaku, 2010)'
_computing_structure_refinement 'SHELXL97 (Sheldrick, 2008)'
_computing_structure_solution 'SIR2004 (Burla, et al., 2005)'
_diffrn_ambient_temperature 200
_diffrn_detector_area_resol_mean 7.314
_diffrn_measured_fraction_theta_full 0.990
_diffrn_measured_fraction_theta_max 0.990
_diffrn_measurement_device_type 'Rigaku Mercury70'
_diffrn_measurement_method \w
_diffrn_radiation_type 'Mo K\a'
_diffrn_radiation_wavelength 0.71075
_diffrn_reflns_av_R_equivalents 0.0500
_diffrn_reflns_limit_h_max 10
_diffrn_reflns_limit_h_min -12
_diffrn_reflns_limit_k_max 30
_diffrn_reflns_limit_k_min -32
_diffrn_reflns_limit_l_max 19
_diffrn_reflns_limit_l_min -14
_diffrn_reflns_number 28176
_diffrn_reflns_theta_full 27.48
_diffrn_reflns_theta_max 27.48
_diffrn_standards_number 0
_exptl_absorpt_coefficient_mu 0.784
_exptl_absorpt_correction_T_max 0.855
_exptl_absorpt_correction_T_min 0.810
_exptl_absorpt_correction_type numerical
_exptl_absorpt_process_details 'NUMABS (Rigaku, 1999)'
_exptl_crystal_colour colorless
_exptl_crystal_density_diffrn 1.296
_exptl_crystal_density_method 'not measured'
_exptl_crystal_description block
_exptl_crystal_F_000 1488.00
_exptl_crystal_size_max 0.400
_exptl_crystal_size_mid 0.300
_exptl_crystal_size_min 0.200
_refine_diff_density_max 0.470
_refine_diff_density_min -0.350
_refine_ls_extinction_method none
_refine_ls_goodness_of_fit_ref 1.091
_refine_ls_hydrogen_treatment constr
_refine_ls_number_parameters 424
_refine_ls_number_reflns 8328
_refine_ls_number_restraints 0
_refine_ls_R_factor_gt 0.0456
_refine_ls_shift/su_max 0.001
_refine_ls_structure_factor_coef Fsqd
_refine_ls_weighting_details 'w = 1/[\s^2^(Fo^2^)+(0.0597P)^2^+0.8643P] where P=(Fo^2^+2Fc^2^)/3'
_refine_ls_weighting_scheme calc
_refine_ls_wR_factor_ref 0.1193
_reflns_number_gt 7097
_reflns_number_total 8328
_reflns_threshold_expression F^2^>2.0\s(F^2^)
_cod_data_source_file c4dt02709d2.cif
_cod_data_source_block 1
_cod_depositor_comments 'Adding full bibliography for 7032708--7032710.cif.'
_cod_original_cell_volume 3673.5(15)
_cod_database_code 7032708

loop_
_symmetry_equiv_pos_site_id
_symmetry_equiv_pos_as_xyz
1 +X,+Y,+Z
2 1/2-X,1/2+Y,1/2-Z
3 -X,-Y,-Z
4 1/2+X,1/2-Y,1/2+Z

loop_
_atom_site_label
_atom_site_type_symbol
_atom_site_fract_x
_atom_site_fract_y
_atom_site_fract_z
_atom_site_U_iso_or_equiv
_atom_site_adp_type
_atom_site_occupancy
_atom_site_symmetry_multiplicity
_atom_site_calc_flag
_atom_site_refinement_flags
Cu1 Cu 0.14332(3) 0.118977(10) 0.296755(16) 0.02907(9) Uani 1.0 4 d .
Cl1 Cl 0.37480(6) 0.13732(3) 0.32676(4) 0.04592(16) Uani 1.0 4 d .
P1 P 0.12388(6) 0.02883(2) 0.27280(4) 0.03027(13) Uani 1.0 4 d .
P2 P 0.04051(6) 0.18561(2) 0.20447(4) 0.02846(13) Uani 1.0 4 d .
N1 N 0.0871(2) 0.13857(7) 0.41902(12) 0.0342(4) Uani 1.0 4 d .
C1 C -0.0467(3) 0.00064(8) 0.26875(15) 0.0349(5) Uani 1.0 4 d .
C2 C -0.0705(3) -0.05036(11) 0.3013(3) 0.0637(9) Uani 1.0 4 d .
C3 C -0.2035(4) -0.06750(13) 0.3011(3) 0.0796(12) Uani 1.0 4 d .
C4 C -0.3120(3) -0.03459(11) 0.2693(2) 0.0588(8) Uani 1.0 4 d .
C5 C -0.2900(3) 0.01588(10) 0.23641(19) 0.0489(7) Uani 1.0 4 d .
C6 C -0.1584(3) 0.03320(9) 0.23665(16) 0.0385(5) Uani 1.0 4 d .
C7 C 0.2345(3) -0.01315(9) 0.35599(15) 0.0358(5) Uani 1.0 4 d .
C8 C 0.3006(3) -0.05915(10) 0.33313(18) 0.0493(7) Uani 1.0 4 d .
C9 C 0.3859(3) -0.08925(13) 0.3972(3) 0.0640(9) Uani 1.0 4 d .
C10 C 0.4070(3) -0.07392(13) 0.4845(3) 0.0668(10) Uani 1.0 4 d .
C11 C 0.3415(4) -0.02883(13) 0.5088(2) 0.0721(10) Uani 1.0 4 d .
C12 C 0.2561(4) 0.00185(11) 0.44457(17) 0.0542(7) Uani 1.0 4 d .
C13 C 0.1733(3) 0.00632(9) 0.16934(15) 0.0367(5) Uani 1.0 4 d .
C14 C 0.0969(3) -0.02872(10) 0.10826(16) 0.0474(7) Uani 1.0 4 d .
C15 C 0.1422(4) -0.04256(12) 0.03015(18) 0.0611(9) Uani 1.0 4 d .
C16 C 0.2623(4) -0.02222(13) 0.01362(18) 0.0638(9) Uani 1.0 4 d .
C17 C 0.3402(4) 0.01220(12) 0.07445(19) 0.0593(8) Uani 1.0 4 d .
C18 C 0.2954(3) 0.02685(10) 0.15142(17) 0.0466(6) Uani 1.0 4 d .
C19 C -0.1448(3) 0.17906(8) 0.17777(15) 0.0311(5) Uani 1.0 4 d .
C20 C -0.2142(3) 0.17973(9) 0.24927(16) 0.0400(6) Uani 1.0 4 d .
C21 C -0.3517(3) 0.16892(11) 0.23612(19) 0.0501(7) Uani 1.0 4 d .
C22 C -0.4236(3) 0.15684(10) 0.1517(2) 0.0496(7) Uani 1.0 4 d .
C23 C -0.3582(3) 0.15608(10) 0.08042(18) 0.0483(7) Uani 1.0 4 d .
C24 C -0.2185(3) 0.16747(9) 0.09290(15) 0.0370(5) Uani 1.0 4 d .
C25 C 0.0681(3) 0.25284(8) 0.25642(14) 0.0344(5) Uani 1.0 4 d .
C26 C 0.2029(3) 0.26670(10) 0.29353(16) 0.0421(6) Uani 1.0 4 d .
C27 C 0.2326(4) 0.31684(10) 0.33431(17) 0.0513(7) Uani 1.0 4 d .
C28 C 0.1292(4) 0.35277(11) 0.34078(18) 0.0576(8) Uani 1.0 4 d .
C29 C -0.0039(4) 0.33904(10) 0.30607(19) 0.0581(8) Uani 1.0 4 d .
C30 C -0.0349(3) 0.28950(9) 0.26307(18) 0.0477(6) Uani 1.0 4 d .
C31 C 0.0874(3) 0.19635(9) 0.09590(15) 0.0340(5) Uani 1.0 4 d .
C32 C 0.0515(3) 0.24350(10) 0.04589(17) 0.0483(7) Uani 1.0 4 d .
C33 C 0.0870(4) 0.24995(13) -0.0364(2) 0.0634(9) Uani 1.0 4 d .
C34 C 0.1583(4) 0.21019(16) -0.0696(2) 0.0754(10) Uani 1.0 4 d .
C35 C 0.1955(4) 0.16328(15) -0.0209(2) 0.0772(11) Uani 1.0 4 d .
C36 C 0.1594(3) 0.15656(12) 0.06188(17) 0.0531(7) Uani 1.0 4 d .
C37 C 0.1567(3) 0.17651(9) 0.47208(15) 0.0381(5) Uani 1.0 4 d .
C38 C 0.1135(3) 0.19770(10) 0.54557(17) 0.0466(6) Uani 1.0 4 d .
C39 C -0.0071(3) 0.17966(10) 0.56796(16) 0.0438(6) Uani 1.0 4 d .
C40 C -0.0768(3) 0.13984(10) 0.51465(16) 0.0441(6) Uani 1.0 4 d .
C41 C -0.0275(3) 0.12042(9) 0.44223(16) 0.0405(6) Uani 1.0 4 d .
C42 C -0.0590(4) 0.20215(13) 0.6471(3) 0.0714(10) Uani 1.0 4 d .
H2 H 0.0042 -0.0736 0.3237 0.0764 Uiso 1.0 4 calc R
H3 H -0.2189 -0.1025 0.3233 0.0956 Uiso 1.0 4 calc R
H4 H -0.4024 -0.0465 0.2700 0.0705 Uiso 1.0 4 calc R
H5 H -0.3653 0.0388 0.2135 0.0586 Uiso 1.0 4 calc R
H6 H -0.1442 0.0683 0.2143 0.0462 Uiso 1.0 4 calc R
H8 H 0.2869 -0.0701 0.2722 0.0591 Uiso 1.0 4 calc R
H9 H 0.4299 -0.1207 0.3803 0.0767 Uiso 1.0 4 calc R
H10 H 0.4668 -0.0943 0.5286 0.0802 Uiso 1.0 4 calc R
H11 H 0.3548 -0.0186 0.5700 0.0866 Uiso 1.0 4 calc R
H12 H 0.2125 0.0333 0.4619 0.0651 Uiso 1.0 4 calc R
H14 H 0.0137 -0.0433 0.1195 0.0569 Uiso 1.0 4 calc R
H15 H 0.0891 -0.0663 -0.0119 0.0733 Uiso 1.0 4 calc R
H16 H 0.2922 -0.0318 -0.0398 0.0765 Uiso 1.0 4 calc R
H17 H 0.4245 0.0258 0.0635 0.0711 Uiso 1.0 4 calc R
H18 H 0.3483 0.0512 0.1926 0.0559 Uiso 1.0 4 calc R
H20 H -0.1655 0.1878 0.3078 0.0479 Uiso 1.0 4 calc R
H21 H -0.3974 0.1698 0.2853 0.0601 Uiso 1.0 4 calc R
H22 H -0.5185 0.1490 0.1428 0.0595 Uiso 1.0 4 calc R
H23 H -0.4081 0.1478 0.0223 0.0579 Uiso 1.0 4 calc R
H24 H -0.1739 0.1673 0.0432 0.0444 Uiso 1.0 4 calc R
H26 H 0.2746 0.2417 0.2909 0.0505 Uiso 1.0 4 calc R
H27 H 0.3249 0.3264 0.3579 0.0615 Uiso 1.0 4 calc R
H28 H 0.1499 0.3869 0.3692 0.0691 Uiso 1.0 4 calc R
H29 H -0.0754 0.3635 0.3114 0.0697 Uiso 1.0 4 calc R
H30 H -0.1272 0.2807 0.2381 0.0572 Uiso 1.0 4 calc R
H32 H 0.0022 0.2713 0.0689 0.0580 Uiso 1.0 4 calc R
H33 H 0.0618 0.2821 -0.0700 0.0760 Uiso 1.0 4 calc R
H34 H 0.1825 0.2147 -0.1265 0.0904 Uiso 1.0 4 calc R
H35 H 0.2456 0.1358 -0.0441 0.0927 Uiso 1.0 4 calc R
H36 H 0.1844 0.1243 0.0952 0.0637 Uiso 1.0 4 calc R
H37 H 0.2400 0.1895 0.4584 0.0457 Uiso 1.0 4 calc R
H38 H 0.1665 0.2247 0.5809 0.0560 Uiso 1.0 4 calc R
H40 H -0.1593 0.1256 0.5277 0.0529 Uiso 1.0 4 calc R
H41 H -0.0776 0.0927 0.4069 0.0486 Uiso 1.0 4 calc R
H42A H -0.0657 0.1728 0.6894 0.0857 Uiso 1.0 4 calc R
H42B H -0.1495 0.2183 0.6266 0.0857 Uiso 1.0 4 calc R
H42C H 0.0044 0.2299 0.6766 0.0857 Uiso 1.0 4 calc R

loop_
_atom_site_aniso_label
_atom_site_aniso_U_11
_atom_site_aniso_U_22
_atom_site_aniso_U_33
_atom_site_aniso_U_12
_atom_site_aniso_U_13
_atom_site_aniso_U_23
Cu1 0.02754(16) 0.03029(14) 0.03002(15) -0.00320(10) 0.00718(11) 0.00268(9)
Cl1 0.0259(3) 0.0614(4) 0.0500(4) -0.0070(3) 0.0063(3) 0.0078(3)
P1 0.0319(3) 0.0284(3) 0.0303(3) -0.0001(2) 0.0054(3) 0.0028(2)
P2 0.0277(3) 0.0283(3) 0.0300(3) -0.0017(2) 0.0070(2) 0.0032(2)
N1 0.0376(11) 0.0372(10) 0.0292(9) -0.0069(8) 0.0098(8) 0.0005(8)
C1 0.0355(13) 0.0331(11) 0.0355(12) -0.0055(9) 0.0052(10) 0.0016(9)
C2 0.0453(17) 0.0432(14) 0.097(3) -0.0060(12) -0.0005(16) 0.0276(15)
C3 0.055(2) 0.0549(18) 0.124(3) -0.0179(15) 0.004(2) 0.0368(19)
C4 0.0414(16) 0.0557(16) 0.079(2) -0.0167(13) 0.0115(15) 0.0023(15)
C5 0.0366(14) 0.0440(13) 0.0633(17) -0.0041(11) 0.0031(12) 0.0006(12)
C6 0.0373(13) 0.0338(11) 0.0436(13) -0.0051(10) 0.0057(10) 0.0033(10)
C7 0.0334(13) 0.0361(11) 0.0363(12) -0.0050(9) 0.0027(10) 0.0059(9)
C8 0.0500(16) 0.0495(14) 0.0500(15) 0.0144(12) 0.0137(12) 0.0158(12)
C9 0.0492(18) 0.0667(18) 0.077(3) 0.0164(15) 0.0162(16) 0.0339(17)
C10 0.0447(18) 0.0651(19) 0.080(3) -0.0091(14) -0.0147(15) 0.0371(17)
C11 0.093(3) 0.068(2) 0.0426(16) -0.0211(18) -0.0206(16) 0.0140(14)
C12 0.073(2) 0.0433(14) 0.0397(14) -0.0046(13) -0.0052(13) 0.0011(11)
C13 0.0441(14) 0.0322(11) 0.0326(11) 0.0119(10) 0.0046(10) 0.0026(9)
C14 0.0478(16) 0.0478(14) 0.0414(14) 0.0134(12) -0.0040(12) -0.0050(11)
C15 0.069(3) 0.0679(18) 0.0388(14) 0.0307(16) -0.0093(14) -0.0138(13)
C16 0.079(3) 0.077(2) 0.0363(14) 0.0378(18) 0.0135(15) 0.0015(14)
C17 0.070(2) 0.0631(18) 0.0511(16) 0.0185(15) 0.0281(15) 0.0065(14)
C18 0.0513(17) 0.0485(14) 0.0438(14) 0.0047(12) 0.0186(12) 0.0019(11)
C19 0.0279(11) 0.0273(10) 0.0394(11) 0.0008(8) 0.0101(9) 0.0027(9)
C20 0.0352(13) 0.0455(13) 0.0417(13) -0.0027(10) 0.0137(11) -0.0022(10)
C21 0.0403(15) 0.0541(15) 0.0614(17) -0.0020(12) 0.0238(13) -0.0032(13)
C22 0.0294(13) 0.0456(14) 0.0766(19) -0.0041(11) 0.0172(13) -0.0050(13)
C23 0.0378(15) 0.0489(14) 0.0541(16) -0.0025(11) -0.0009(12) -0.0095(12)
C24 0.0322(13) 0.0390(12) 0.0396(12) 0.0000(10) 0.0065(10) -0.0044(10)
C25 0.0419(14) 0.0306(10) 0.0311(11) -0.0048(9) 0.0078(10) 0.0049(9)
C26 0.0461(15) 0.0398(12) 0.0405(13) -0.0094(11) 0.0083(11) 0.0037(10)
C27 0.0623(19) 0.0462(14) 0.0426(14) -0.0236(13) 0.0036(13) 0.0008(11)
C28 0.088(3) 0.0386(14) 0.0447(15) -0.0149(14) 0.0088(15) -0.0041(11)
C29 0.074(3) 0.0364(13) 0.0633(18) 0.0039(13) 0.0110(16) -0.0066(12)
C30 0.0495(16) 0.0372(13) 0.0543(16) 0.0018(11) 0.0050(13) -0.0020(11)
C31 0.0268(12) 0.0423(12) 0.0330(11) -0.0046(9) 0.0060(9) 0.0062(9)
C32 0.0554(17) 0.0456(14) 0.0457(14) 0.0024(12) 0.0143(13) 0.0147(11)
C33 0.071(3) 0.0710(19) 0.0509(17) 0.0027(16) 0.0175(15) 0.0275(15)
C34 0.079(3) 0.113(3) 0.0410(16) 0.011(2) 0.0273(16) 0.0274(17)
C35 0.085(3) 0.102(3) 0.0559(19) 0.035(2) 0.0407(18) 0.0154(18)
C36 0.0577(18) 0.0625(17) 0.0448(15) 0.0185(14) 0.0240(13) 0.0164(13)
C37 0.0407(14) 0.0377(12) 0.0372(12) -0.0106(10) 0.0108(10) -0.0004(10)
C38 0.0603(18) 0.0414(13) 0.0403(13) -0.0124(12) 0.0150(12) -0.0079(11)
C39 0.0572(17) 0.0400(13) 0.0384(13) 0.0002(11) 0.0199(12) -0.0010(10)
C40 0.0441(15) 0.0483(13) 0.0443(14) -0.0083(11) 0.0193(12) -0.0003(11)
C41 0.0425(15) 0.0461(13) 0.0348(12) -0.0128(11) 0.0126(11) -0.0050(10)
C42 0.098(3) 0.0649(19) 0.064(2) -0.0103(18) 0.0459(19) -0.0192(15)

loop_
_atom_type_symbol
_atom_type_description
_atom_type_scat_dispersion_real
_atom_type_scat_dispersion_imag
_atom_type_scat_source
C C 0.0033 0.0016
;
International Tables for Crystallography
(1992, Vol. C, Tables 4.2.6.8 and 6.1.1.4)
;
H H 0.0000 0.0000
;
International Tables for Crystallography
(1992, Vol. C, Table 6.1.1.4)
;
Cl Cl 0.1484 0.1585
;
International Tables for Crystallography
(1992, Vol. C, Tables 4.2.6.8 and 6.1.1.4)
;
Cu Cu 0.3201 1.2651
;
International Tables for Crystallography
(1992, Vol. C, Tables 4.2.6.8 and 6.1.1.4)
;
N N 0.0061 0.0033
;
International Tables for Crystallography
(1992, Vol. C, Tables 4.2.6.8 and 6.1.1.4)
;
P P 0.1023 0.0942
;
International Tables for Crystallography
(1992, Vol. C, Tables 4.2.6.8 and 6.1.1.4)
;

loop_
_geom_angle_atom_site_label_1
_geom_angle_atom_site_label_2
_geom_angle_atom_site_label_3
_geom_angle
_geom_angle_publ_flag
Cl1 Cu1 P1 106.04(3) yes
Cl1 Cu1 P2 107.11(3) yes
Cl1 Cu1 N1 102.03(6) yes
P1 Cu1 P2 126.73(3) yes
P1 Cu1 N1 109.90(6) yes
P2 Cu1 N1 102.47(6) yes
Cu1 P1 C1 115.50(8) yes
Cu1 P1 C7 115.09(8) yes
Cu1 P1 C13 114.20(8) yes
C1 P1 C7 103.88(11) yes
C1 P1 C13 105.13(11) yes
C7 P1 C13 101.44(11) yes
Cu1 P2 C19 112.97(8) yes
Cu1 P2 C25 111.98(7) yes
Cu1 P2 C31 120.10(8) yes
C19 P2 C25 103.72(11) yes
C19 P2 C31 103.82(11) yes
C25 P2 C31 102.52(11) yes
Cu1 N1 C37 119.92(17) yes
Cu1 N1 C41 123.11(15) yes
C37 N1 C41 116.3(2) yes
P1 C1 C2 123.73(19) yes
P1 C1 C6 118.16(17) yes
C2 C1 C6 118.0(3) yes
C1 C2 C3 120.2(3) yes
C2 C3 C4 120.7(3) yes
C3 C4 C5 119.7(3) yes
C4 C5 C6 119.9(3) yes
C1 C6 C5 121.5(3) yes
P1 C7 C8 122.63(18) yes
P1 C7 C12 119.07(19) yes
C8 C7 C12 118.3(3) yes
C7 C8 C9 121.3(3) yes
C8 C9 C10 120.0(3) yes
C9 C10 C11 119.8(3) yes
C10 C11 C12 120.5(3) yes
C7 C12 C11 120.2(3) yes
P1 C13 C14 124.3(2) yes
P1 C13 C18 116.83(17) yes
C14 C13 C18 118.8(3) yes
C13 C14 C15 119.9(3) yes
C14 C15 C16 120.6(3) yes
C15 C16 C17 120.1(3) yes
C16 C17 C18 119.9(4) yes
C13 C18 C17 120.7(3) yes
P2 C19 C20 117.35(16) yes
P2 C19 C24 123.84(19) yes
C20 C19 C24 118.4(2) yes
C19 C20 C21 121.0(3) yes
C20 C21 C22 120.1(3) yes
C21 C22 C23 120.1(3) yes
C22 C23 C24 120.3(3) yes
C19 C24 C23 120.1(3) yes
P2 C25 C26 116.61(18) yes
P2 C25 C30 124.68(18) yes
C26 C25 C30 118.7(2) yes
C25 C26 C27 120.3(3) yes
C26 C27 C28 120.4(3) yes
C27 C28 C29 119.7(3) yes
C28 C29 C30 120.5(3) yes
C25 C30 C29 120.4(3) yes
P2 C31 C32 122.1(2) yes
P2 C31 C36 118.90(19) yes
C32 C31 C36 119.0(3) yes
C31 C32 C33 120.6(3) yes
C32 C33 C34 120.0(3) yes
C33 C34 C35 120.3(4) yes
C34 C35 C36 119.8(4) yes
C31 C36 C35 120.3(3) yes
N1 C37 C38 123.2(3) yes
C37 C38 C39 120.1(3) yes
C38 C39 C40 116.6(3) yes
C38 C39 C42 121.9(3) yes
C40 C39 C42 121.5(3) yes
C39 C40 C41 120.2(3) yes
N1 C41 C40 123.5(3) yes
C1 C2 H2 119.866 no
C3 C2 H2 119.888 no
C2 C3 H3 119.656 no
C4 C3 H3 119.662 no
C3 C4 H4 120.142 no
C5 C4 H4 120.136 no
C4 C5 H5 120.038 no
C6 C5 H5 120.060 no
C1 C6 H6 119.268 no
C5 C6 H6 119.262 no
C7 C8 H8 119.372 no
C9 C8 H8 119.372 no
C8 C9 H9 120.018 no
C10 C9 H9 120.002 no
C9 C10 H10 120.106 no
C11 C10 H10 120.126 no
C10 C11 H11 119.728 no
C12 C11 H11 119.740 no
C7 C12 H12 119.919 no
C11 C12 H12 119.915 no
C13 C14 H14 120.057 no
C15 C14 H14 120.057 no
C14 C15 H15 119.705 no
C16 C15 H15 119.700 no
C15 C16 H16 119.974 no
C17 C16 H16 119.950 no
C16 C17 H17 120.057 no
C18 C17 H17 120.059 no
C13 C18 H18 119.643 no
C17 C18 H18 119.657 no
C19 C20 H20 119.493 no
C21 C20 H20 119.482 no
C20 C21 H21 119.959 no
C22 C21 H21 119.955 no
C21 C22 H22 119.954 no
C23 C22 H22 119.960 no
C22 C23 H23 119.835 no
C24 C23 H23 119.842 no
C19 C24 H24 119.974 no
C23 C24 H24 119.954 no
C25 C26 H26 119.877 no
C27 C26 H26 119.873 no
C26 C27 H27 119.788 no
C28 C27 H27 119.790 no
C27 C28 H28 120.148 no
C29 C28 H28 120.139 no
C28 C29 H29 119.756 no
C30 C29 H29 119.758 no
C25 C30 H30 119.786 no
C29 C30 H30 119.801 no
C31 C32 H32 119.720 no
C33 C32 H32 119.713 no
C32 C33 H33 119.990 no
C34 C33 H33 119.998 no
C33 C34 H34 119.856 no
C35 C34 H34 119.852 no
C34 C35 H35 120.086 no
C36 C35 H35 120.084 no
C31 C36 H36 119.850 no
C35 C36 H36 119.857 no
N1 C37 H37 118.392 no
C38 C37 H37 118.395 no
C37 C38 H38 119.932 no
C39 C38 H38 119.932 no
C39 C40 H40 119.887 no
C41 C40 H40 119.889 no
N1 C41 H41 118.252 no
C40 C41 H41 118.250 no
C39 C42 H42A 109.477 no
C39 C42 H42B 109.475 no
C39 C42 H42C 109.470 no
H42A C42 H42B 109.474 no
H42A C42 H42C 109.470 no
H42B C42 H42C 109.461 no

loop_
_geom_bond_atom_site_label_1
_geom_bond_atom_site_label_2
_geom_bond_distance
_geom_bond_publ_flag
Cu1 Cl1 2.3092(9) yes
Cu1 P1 2.2539(8) yes
Cu1 P2 2.2725(7) yes
Cu1 N1 2.103(2) yes
P1 C1 1.827(3) yes
P1 C7 1.830(3) yes
P1 C13 1.827(3) yes
P2 C19 1.821(3) yes
P2 C25 1.834(2) yes
P2 C31 1.824(3) yes
N1 C37 1.338(3) yes
N1 C41 1.337(4) yes
C1 C2 1.389(4) yes
C1 C6 1.383(4) yes
C2 C3 1.391(5) yes
C3 C4 1.363(5) yes
C4 C5 1.375(4) yes
C5 C6 1.379(4) yes
C7 C8 1.390(4) yes
C7 C12 1.375(4) yes
C8 C9 1.379(4) yes
C9 C10 1.360(5) yes
C10 C11 1.376(5) yes
C11 C12 1.390(4) yes
C13 C14 1.384(4) yes
C13 C18 1.394(4) yes
C14 C15 1.395(5) yes
C15 C16 1.366(6) yes
C16 C17 1.379(5) yes
C17 C18 1.382(5) yes
C19 C20 1.400(4) yes
C19 C24 1.387(3) yes
C20 C21 1.373(4) yes
C21 C22 1.378(4) yes
C22 C23 1.371(5) yes
C23 C24 1.398(4) yes
C25 C26 1.396(4) yes
C25 C30 1.387(4) yes
C26 C27 1.389(4) yes
C27 C28 1.378(5) yes
C28 C29 1.372(5) yes
C29 C30 1.392(4) yes
C31 C32 1.398(4) yes
C31 C36 1.375(4) yes
C32 C33 1.376(5) yes
C33 C34 1.365(6) yes
C34 C35 1.385(5) yes
C35 C36 1.387(5) yes
C37 C38 1.378(4) yes
C38 C39 1.386(5) yes
C39 C40 1.373(4) yes
C39 C42 1.507(5) yes
C40 C41 1.378(4) yes
C2 H2 0.950 no
C3 H3 0.950 no
C4 H4 0.950 no
C5 H5 0.950 no
C6 H6 0.950 no
C8 H8 0.950 no
C9 H9 0.950 no
C10 H10 0.950 no
C11 H11 0.950 no
C12 H12 0.950 no
C14 H14 0.950 no
C15 H15 0.950 no
C16 H16 0.950 no
C17 H17 0.950 no
C18 H18 0.950 no
C20 H20 0.950 no
C21 H21 0.950 no
C22 H22 0.950 no
C23 H23 0.950 no
C24 H24 0.950 no
C26 H26 0.950 no
C27 H27 0.950 no
C28 H28 0.950 no
C29 H29 0.950 no
C30 H30 0.950 no
C32 H32 0.950 no
C33 H33 0.950 no
C34 H34 0.950 no
C35 H35 0.950 no
C36 H36 0.950 no
C37 H37 0.950 no
C38 H38 0.950 no
C40 H40 0.950 no
C41 H41 0.950 no
C42 H42A 0.980 no
C42 H42B 0.980 no
C42 H42C 0.980 no

loop_
_geom_contact_atom_site_label_1
_geom_contact_atom_site_label_2
_geom_contact_distance
_geom_contact_publ_flag
_geom_contact_site_symmetry_2
Cl1 C37 3.527(3) no .
N1 C39 2.809(4) no .
C1 C4 2.787(4) no .
C1 C14 3.149(4) no .
C2 C5 2.755(4) no .
C2 C7 3.131(4) no .
C3 C6 2.738(5) no .
C7 C10 2.780(4) no .
C7 C18 3.434(4) no .
C8 C11 2.732(4) no .
C8 C13 3.035(4) no .
C8 C18 3.479(4) no .
C9 C12 2.757(5) no .
C13 C16 2.781(4) no .
C14 C17 2.767(5) no .
C15 C18 2.752(4) no .
C19 C22 2.785(4) no .
C19 C30 3.122(3) no .
C19 C32 3.453(4) no .
C20 C23 2.753(4) no .
C20 C25 3.327(4) no .
C20 C30 3.228(4) no .
C20 C41 3.481(4) no .
C21 C24 2.767(4) no .
C24 C31 3.124(4) no .
C24 C32 3.468(4) no .
C25 C28 2.790(4) no .
C25 C32 3.188(4) no .
C26 C29 2.761(4) no .
C26 C31 3.471(4) no .
C27 C30 2.761(4) no .
C31 C34 2.769(5) no .
C32 C35 2.752(5) no .
C33 C36 2.764(5) no .
C37 C40 2.692(4) no .
C38 C41 2.687(4) no .
Cl1 C21 3.379(4) no 1_655
C8 C28 3.598(4) no 2_545
C10 C11 3.552(5) no 3_656
C11 C10 3.552(5) no 3_656
C11 C11 3.524(6) no 3_656
C14 C15 3.356(4) no 3_555
C15 C14 3.356(4) no 3_555
C15 C15 3.504(5) no 3_555
C21 Cl1 3.379(4) no 1_455
C28 C8 3.598(4) no 2_555
Cu1 H6 3.1564 no .
Cu1 H12 3.2546 no .
Cu1 H18 3.2798 no .
Cu1 H20 3.5482 no .
Cu1 H26 3.3054 no .
Cu1 H36 3.1787 no .
Cu1 H37 3.0150 no .
Cu1 H41 3.0874 no .
Cl1 H18 2.9237 no .
Cl1 H26 2.7766 no .
Cl1 H37 2.9213 no .
P1 H2 2.9605 no .
P1 H6 2.8218 no .
P1 H8 2.9310 no .
P1 H12 2.8461 no .
P1 H14 2.9707 no .
P1 H18 2.8060 no .
P1 H41 3.5052 no .
P2 H6 3.4481 no .
P2 H20 2.8213 no .
P2 H24 2.9613 no .
P2 H26 2.8112 no .
P2 H30 2.9820 no .
P2 H32 2.9276 no .
P2 H36 2.8363 no .
N1 H12 2.9001 no .
N1 H20 3.0041 no .
N1 H38 3.2343 no .
N1 H40 3.2352 no .
C1 H3 3.2649 no .
C1 H5 3.2632 no .
C1 H14 2.6905 no .
C1 H41 3.1501 no .
C2 H4 3.2523 no .
C2 H6 3.2353 no .
C2 H14 3.0511 no .
C3 H5 3.2260 no .
C4 H2 3.2465 no .
C4 H6 3.2368 no .
C5 H3 3.2255 no .
C5 H41 3.5601 no .
C6 H2 3.2382 no .
C6 H4 3.2430 no .
C6 H14 3.2986 no .
C6 H41 2.9518 no .
C7 H2 2.7015 no .
C7 H9 3.2677 no .
C7 H11 3.2510 no .
C7 H18 3.3321 no .
C8 H2 2.9535 no .
C8 H10 3.2320 no .
C8 H12 3.2372 no .
C8 H18 3.5500 no .
C9 H11 3.2223 no .
C10 H8 3.2247 no .
C10 H12 3.2560 no .
C11 H9 3.2263 no .
C12 H2 3.3705 no .
C12 H8 3.2318 no .
C12 H10 3.2594 no .
C13 H8 2.5680 no .
C13 H15 3.2612 no .
C13 H17 3.2685 no .
C13 H36 3.1296 no .
C14 H8 3.0046 no .
C14 H16 3.2562 no .
C14 H18 3.2501 no .
C15 H17 3.2350 no .
C16 H14 3.2525 no .
C16 H18 3.2451 no .
C17 H15 3.2348 no .
C17 H35 3.5728 no .
C17 H36 3.2154 no .
C18 H8 3.0269 no .
C18 H14 3.2540 no .
C18 H16 3.2473 no .
C18 H36 2.7127 no .
C19 H6 2.7865 no .
C19 H21 3.2695 no .
C19 H23 3.2681 no .
C19 H30 2.6634 no .
C19 H32 3.3199 no .
C20 H6 2.9093 no .
C20 H22 3.2401 no .
C20 H24 3.2569 no .
C20 H30 2.6529 no .
C20 H41 3.3102 no .
C21 H5 3.2261 no .
C21 H6 3.2887 no .
C21 H23 3.2385 no .
C21 H30 3.5474 no .
C22 H5 3.0791 no .
C22 H6 3.5217 no .
C22 H20 3.2380 no .
C22 H24 3.2560 no .
C23 H5 3.5400 no .
C23 H6 3.4209 no .
C23 H21 3.2382 no .
C24 H6 3.0680 no .
C24 H20 3.2521 no .
C24 H22 3.2600 no .
C24 H30 3.5682 no .
C24 H32 3.4415 no .
C25 H20 3.0529 no .
C25 H27 3.2701 no .
C25 H29 3.2655 no .
C25 H32 2.8412 no .
C25 H37 3.5767 no .
C26 H28 3.2592 no .
C26 H30 3.2545 no .
C26 H37 3.1157 no .
C27 H29 3.2356 no .
C28 H26 3.2556 no .
C28 H30 3.2527 no .
C29 H27 3.2349 no .
C30 H20 2.9647 no .
C30 H26 3.2535 no .
C30 H28 3.2577 no .
C30 H32 3.0849 no .
C31 H24 2.6714 no .
C31 H26 3.3770 no .
C31 H33 3.2659 no .
C31 H35 3.2515 no .
C32 H24 2.9242 no .
C32 H34 3.2316 no .
C32 H36 3.2504 no .
C33 H35 3.2414 no .
C34 H32 3.2292 no .
C34 H36 3.2559 no .
C35 H33 3.2437 no .
C36 H18 3.5781 no .
C36 H24 3.2906 no .
C36 H32 3.2462 no .
C36 H34 3.2559 no .
C37 H12 3.5825 no .
C37 H26 3.5850 no .
C37 H41 3.1327 no .
C38 H40 3.2157 no .
C38 H42A 3.1462 no .
C38 H42B 3.1497 no .
C38 H42C 2.5784 no .
C39 H37 3.2434 no .
C39 H41 3.2311 no .
C40 H20 3.3204 no .
C40 H38 3.2139 no .
C40 H42A 2.7658 no .
C40 H42B 2.7676 no .
C40 H42C 3.3014 no .
C41 H12 3.1868 no .
C41 H20 2.7834 no .
C41 H37 3.1335 no .
C42 H38 2.6951 no .
C42 H40 2.6749 no .
H2 H3 2.3349 no .
H2 H8 3.0712 no .
H2 H14 3.2188 no .
H3 H4 2.3105 no .
H4 H5 2.3274 no .
H5 H6 2.3193 no .
H5 H21 3.4437 no .
H5 H22 3.1998 no .
H6 H20 3.2971 no .
H6 H24 3.5403 no .
H6 H41 2.9425 no .
H8 H9 2.3206 no .
H8 H14 3.2870 no .
H8 H18 3.3269 no .
H9 H10 2.3115 no .
H10 H11 2.3240 no .
H11 H12 2.3350 no .
H12 H41 3.2050 no .
H14 H15 2.3420 no .
H15 H16 2.3112 no .
H16 H17 2.3292 no .
H17 H18 2.3277 no .
H17 H35 3.4748 no .
H17 H36 3.5084 no .
H18 H36 2.6791 no .
H20 H21 2.3146 no .
H20 H30 2.5844 no .
H20 H41 2.8339 no .
H21 H22 2.3269 no .
H22 H23 2.3176 no .
H23 H24 2.3453 no .
H24 H32 3.0905 no .
H26 H27 2.3342 no .
H26 H37 2.9387 no .
H27 H28 2.3269 no .
H28 H29 2.3207 no .
H29 H30 2.3355 no .
H30 H32 3.1083 no .
H32 H33 2.3216 no .
H33 H34 2.3131 no .
H34 H35 2.3344 no .
H35 H36 2.3361 no .
H37 H38 2.3043 no .
H38 H42A 3.3496 no .
H38 H42B 3.3601 no .
H38 H42C 2.3817 no .
H40 H41 2.3013 no .
H40 H42A 2.7199 no .
H40 H42B 2.7282 no .
Cl1 H10 2.6682 no 3_656
Cl1 H21 2.5998 no 1_655
Cl1 H22 3.1987 no 1_655
Cl1 H33 2.9594 no 4_555
C2 H42A 3.3018 no 3_556
C3 H11 3.4333 no 3_556
C3 H29 3.0360 no 2_445
C4 H11 2.8802 no 3_556
C4 H29 2.9228 no 2_445
C5 H11 3.1401 no 3_556
C5 H16 3.0162 no 3_555
C5 H17 3.4918 no 1_455
C6 H16 3.0354 no 3_555
C7 H40 3.4502 no 3_556
C8 H4 3.3022 no 1_655
C8 H28 3.4788 no 2_545
C8 H40 3.2140 no 3_556
C9 H4 3.3044 no 1_655
C9 H40 2.8685 no 3_556
C10 H11 3.5073 no 3_656
C10 H40 2.7542 no 3_556
C11 H40 2.9854 no 3_556
C11 H41 3.5167 no 3_556
C12 H10 3.5433 no 3_656
C12 H40 3.3379 no 3_556
C13 H15 3.5137 no 3_555
C13 H28 3.5385 no 2_545
C14 H15 3.1662 no 3_555
C14 H28 3.2381 no 2_545
C15 H14 3.2736 no 3_555
C15 H15 3.5152 no 3_555
C15 H24 3.3061 no 3_555
C15 H28 2.9046 no 2_545
C16 H14 3.4820 no 3_555
C16 H17 3.5463 no 3_655
C16 H23 3.5077 no 3_555
C16 H28 2.8923 no 2_545
C17 H5 3.3354 no 1_655
C17 H17 3.5670 no 3_655
C17 H28 3.2020 no 2_545
C18 H5 3.3451 no 1_655
C18 H22 3.5531 no 1_655
C18 H28 3.5160 no 2_545
C19 H38 3.2035 no 4_454
C20 H34 3.4889 no 4_455
C20 H38 3.5144 no 4_454
C20 H42C 3.5844 no 4_454
C21 H33 3.4526 no 4_455
C21 H34 3.5281 no 4_455
C21 H38 3.5584 no 4_454
C21 H42C 2.9308 no 4_454
C22 H18 3.5916 no 1_455
C22 H38 3.2965 no 4_454
C22 H42C 2.9251 no 4_454
C23 H16 3.2186 no 3_555
C23 H28 3.4043 no 4_454
C23 H38 2.9484 no 4_454
C23 H42C 3.5641 no 4_454
C24 H15 3.1651 no 3_555
C24 H16 3.4852 no 3_555
C24 H38 2.8864 no 4_454
C26 H42A 3.3893 no 4_554
C26 H42B 3.1982 no 4_554
C27 H8 3.2124 no 2_555
C27 H23 3.5352 no 4_555
C27 H24 3.1614 no 4_555
C27 H42A 3.2727 no 4_554
C28 H4 3.5556 no 2_455
C28 H8 2.8007 no 2_555
C28 H9 3.3683 no 2_555
C28 H23 2.8611 no 4_555
C28 H24 3.3544 no 4_555
C29 H3 3.3887 no 2_455
C29 H4 3.1233 no 2_455
C29 H8 3.4832 no 2_555
C29 H9 3.2262 no 2_555
C29 H23 3.2624 no 4_555
C30 H9 3.4147 no 2_555
C30 H34 3.5541 no 4_455
C31 H42B 3.3239 no 4_554
C32 H9 3.5249 no 2_555
C32 H37 3.5421 no 4_454
C32 H42B 3.1407 no 4_554
C33 H21 3.3892 no 4_554
C33 H27 3.3664 no 4_454
C33 H42B 3.3384 no 4_554
C34 H27 3.4148 no 4_454
C35 H22 3.4216 no 1_655
C36 H15 3.3064 no 3_555
C36 H22 3.2143 no 1_655
C37 H3 3.5603 no 3_556
C38 H3 3.1278 no 3_556
C38 H30 3.5526 no 4_555
C39 H2 3.0879 no 3_556
C39 H3 3.1604 no 3_556
C40 H2 2.9252 no 3_556
C40 H3 3.5781 no 3_556
C42 H2 3.2305 no 3_556
C42 H26 3.2988 no 4_455
H2 C39 3.0879 no 3_556
H2 C40 2.9252 no 3_556
H2 C42 3.2305 no 3_556
H2 H40 2.7916 no 3_556
H2 H42A 2.5380 no 3_556
H3 C29 3.3887 no 2_445
H3 C37 3.5603 no 3_556
H3 C38 3.1278 no 3_556
H3 C39 3.1604 no 3_556
H3 C40 3.5781 no 3_556
H3 H29 2.7357 no 2_445
H3 H30 3.3097 no 2_445
H3 H38 3.3432 no 3_556
H3 H42A 3.3634 no 3_556
H4 C8 3.3022 no 1_455
H4 C9 3.3044 no 1_455
H4 C28 3.5556 no 2_445
H4 C29 3.1233 no 2_445
H4 H8 3.1597 no 1_455
H4 H9 3.1723 no 1_455
H4 H11 2.8791 no 3_556
H4 H18 3.4960 no 1_455
H4 H28 3.3531 no 2_445
H4 H29 2.5298 no 2_445
H5 C17 3.3354 no 1_455
H5 C18 3.3451 no 1_455
H5 H11 3.3163 no 3_556
H5 H16 2.8835 no 3_555
H5 H17 2.8035 no 1_455
H5 H18 2.8281 no 1_455
H6 H15 3.2354 no 3_555
H6 H16 2.9190 no 3_555
H8 C27 3.2124 no 2_545
H8 C28 2.8007 no 2_545
H8 C29 3.4832 no 2_545
H8 H4 3.1597 no 1_655
H8 H27 3.2894 no 2_545
H8 H28 2.5869 no 2_545
H8 H42A 3.4817 no 3_556
H9 C28 3.3683 no 2_545
H9 C29 3.2262 no 2_545
H9 C30 3.4147 no 2_545
H9 C32 3.5249 no 2_545
H9 H4 3.1723 no 1_655
H9 H29 3.5275 no 2_545
H9 H32 2.8175 no 2_545
H9 H40 3.2762 no 3_556
H10 Cl1 2.6682 no 3_656
H10 C12 3.5433 no 3_656
H10 H12 3.5117 no 3_656
H10 H21 3.5695 no 3_556
H10 H33 3.1362 no 2_545
H10 H40 3.1173 no 3_556
H11 C3 3.4333 no 3_556
H11 C4 2.8802 no 3_556
H11 C5 3.1401 no 3_556
H11 C10 3.5073 no 3_656
H11 H4 2.8791 no 3_556
H11 H5 3.3163 no 3_556
H11 H40 3.4426 no 3_556
H11 H41 3.3880 no 3_556
H12 H10 3.5117 no 3_656
H14 C15 3.2736 no 3_555
H14 C16 3.4820 no 3_555
H14 H15 3.2232 no 3_555
H14 H16 3.5725 no 3_555
H14 H27 3.5782 no 2_545
H14 H35 3.4701 no 3_555
H15 C13 3.5137 no 3_555
H15 C14 3.1662 no 3_555
H15 C15 3.5152 no 3_555
H15 C24 3.1651 no 3_555
H15 C36 3.3064 no 3_555
H15 H6 3.2354 no 3_555
H15 H14 3.2232 no 3_555
H15 H24 2.6989 no 3_555
H15 H27 3.5279 no 2_545
H15 H28 3.2603 no 2_545
H15 H36 3.1222 no 3_555
H16 C5 3.0162 no 3_555
H16 C6 3.0354 no 3_555
H16 C23 3.2186 no 3_555
H16 C24 3.4852 no 3_555
H16 H5 2.8835 no 3_555
H16 H6 2.9190 no 3_555
H16 H14 3.5725 no 3_555
H16 H17 2.9213 no 3_655
H16 H23 3.0763 no 3_555
H16 H24 3.5381 no 3_555
H16 H28 3.2446 no 2_545
H17 C5 3.4918 no 1_655
H17 C16 3.5463 no 3_655
H17 C17 3.5670 no 3_655
H17 H5 2.8035 no 1_655
H17 H16 2.9213 no 3_655
H17 H17 2.9602 no 3_655
H17 H22 3.2768 no 1_655
H17 H23 3.5534 no 1_655
H18 C22 3.5916 no 1_655
H18 H4 3.4960 no 1_655
H18 H5 2.8281 no 1_655
H18 H22 2.9235 no 1_655
H20 H34 3.1094 no 4_455
H21 Cl1 2.5998 no 1_455
H21 C33 3.3892 no 4_455
H21 H10 3.5695 no 3_556
H21 H33 2.6045 no 4_455
H21 H34 3.1830 no 4_455
H21 H42C 3.0300 no 4_454
H22 Cl1 3.1987 no 1_455
H22 C18 3.5531 no 1_455
H22 C35 3.4216 no 1_455
H22 C36 3.2143 no 1_455
H22 H17 3.2768 no 1_455
H22 H18 2.9235 no 1_455
H22 H35 3.3373 no 1_455
H22 H36 2.9725 no 1_455
H22 H42B 3.5112 no 4_454
H22 H42C 3.0289 no 4_454
H23 C16 3.5077 no 3_555
H23 C27 3.5352 no 4_454
H23 C28 2.8611 no 4_454
H23 C29 3.2624 no 4_454
H23 H16 3.0763 no 3_555
H23 H17 3.5534 no 1_455
H23 H28 2.6521 no 4_454
H23 H29 3.3306 no 4_454
H23 H35 3.4174 no 1_455
H23 H38 3.3120 no 4_454
H24 C15 3.3061 no 3_555
H24 C27 3.1614 no 4_454
H24 C28 3.3544 no 4_454
H24 H15 2.6989 no 3_555
H24 H16 3.5381 no 3_555
H24 H27 2.8250 no 4_454
H24 H28 3.1758 no 4_454
H24 H38 3.2116 no 4_454
H26 C42 3.2988 no 4_554
H26 H33 3.2678 no 4_555
H26 H42A 3.2122 no 4_554
H26 H42B 2.9229 no 4_554
H26 H42C 3.2128 no 4_554
H27 C33 3.3664 no 4_555
H27 C34 3.4148 no 4_555
H27 H8 3.2894 no 2_555
H27 H14 3.5782 no 2_555
H27 H15 3.5279 no 2_555
H27 H24 2.8250 no 4_555
H27 H33 3.5963 no 4_555
H27 H42A 2.9779 no 4_554
H28 C8 3.4788 no 2_555
H28 C13 3.5385 no 2_555
H28 C14 3.2381 no 2_555
H28 C15 2.9046 no 2_555
H28 C16 2.8923 no 2_555
H28 C17 3.2020 no 2_555
H28 C18 3.5160 no 2_555
H28 C23 3.4043 no 4_555
H28 H4 3.3531 no 2_455
H28 H8 2.5869 no 2_555
H28 H15 3.2603 no 2_555
H28 H16 3.2446 no 2_555
H28 H23 2.6521 no 4_555
H28 H24 3.1758 no 4_555
H29 C3 3.0360 no 2_455
H29 C4 2.9228 no 2_455
H29 H3 2.7357 no 2_455
H29 H4 2.5298 no 2_455
H29 H9 3.5275 no 2_555
H29 H23 3.3306 no 4_555
H29 H34 3.3660 no 4_455
H29 H35 3.0926 no 4_455
H30 C38 3.5526 no 4_454
H30 H3 3.3097 no 2_455
H30 H34 3.0651 no 4_455
H30 H38 2.8400 no 4_454
H32 H9 2.8175 no 2_555
H32 H37 2.9817 no 4_454
H32 H38 3.3902 no 4_454
H32 H42B 3.4235 no 4_554
H33 Cl1 2.9594 no 4_454
H33 C21 3.4526 no 4_554
H33 H10 3.1362 no 2_555
H33 H21 2.6045 no 4_554
H33 H26 3.2678 no 4_454
H33 H27 3.5963 no 4_454
H33 H37 3.3946 no 4_454
H34 C20 3.4889 no 4_554
H34 C21 3.5281 no 4_554
H34 C30 3.5541 no 4_554
H34 H20 3.1094 no 4_554
H34 H21 3.1830 no 4_554
H34 H29 3.3660 no 4_554
H34 H30 3.0651 no 4_554
H34 H42A 3.5151 no 1_554
H34 H42C 3.1967 no 1_554
H35 H14 3.4701 no 3_555
H35 H22 3.3373 no 1_655
H35 H23 3.4174 no 1_655
H35 H29 3.0926 no 4_554
H36 H15 3.1222 no 3_555
H36 H22 2.9725 no 1_655
H37 C32 3.5421 no 4_555
H37 H32 2.9817 no 4_555
H37 H33 3.3946 no 4_555
H38 C19 3.2035 no 4_555
H38 C20 3.5144 no 4_555
H38 C21 3.5584 no 4_555
H38 C22 3.2965 no 4_555
H38 C23 2.9484 no 4_555
H38 C24 2.8864 no 4_555
H38 H3 3.3432 no 3_556
H38 H23 3.3120 no 4_555
H38 H24 3.2116 no 4_555
H38 H30 2.8400 no 4_555
H38 H32 3.3902 no 4_555
H40 C7 3.4502 no 3_556
H40 C8 3.2140 no 3_556
H40 C9 2.8685 no 3_556
H40 C10 2.7542 no 3_556
H40 C11 2.9854 no 3_556
H40 C12 3.3379 no 3_556
H40 H2 2.7916 no 3_556
H40 H9 3.2762 no 3_556
H40 H10 3.1173 no 3_556
H40 H11 3.4426 no 3_556
H41 C11 3.5167 no 3_556
H41 H11 3.3880 no 3_556
H42A C2 3.3018 no 3_556
H42A C26 3.3893 no 4_455
H42A C27 3.2727 no 4_455
H42A H2 2.5380 no 3_556
H42A H3 3.3634 no 3_556
H42A H8 3.4817 no 3_556
H42A H26 3.2122 no 4_455
H42A H27 2.9779 no 4_455
H42A H34 3.5151 no 1_556
H42B C26 3.1982 no 4_455
H42B C31 3.3239 no 4_455
H42B C32 3.1407 no 4_455
H42B C33 3.3384 no 4_455
H42B H22 3.5112 no 4_555
H42B H26 2.9229 no 4_455
H42B H32 3.4235 no 4_455
H42C C20 3.5844 no 4_555
H42C C21 2.9308 no 4_555
H42C C22 2.9251 no 4_555
H42C C23 3.5641 no 4_555
H42C H21 3.0300 no 4_555
H42C H22 3.0289 no 4_555
H42C H26 3.2128 no 4_455
H42C H34 3.1967 no 1_556

loop_
_geom_torsion_atom_site_label_1
_geom_torsion_atom_site_label_2
_geom_torsion_atom_site_label_3
_geom_torsion_atom_site_label_4
_geom_torsion
_geom_torsion_publ_flag
Cl1 Cu1 P1 C1 168.62(3) no
Cl1 Cu1 P1 C7 47.50(4) no
Cl1 Cu1 P1 C13 -69.28(4) no
Cl1 Cu1 P2 C19 -177.44(3) no
Cl1 Cu1 P2 C25 -60.77(4) no
Cl1 Cu1 P2 C31 59.51(4) no
Cl1 Cu1 N1 C37 29.00(13) no
Cl1 Cu1 N1 C41 -160.49(12) no
P1 Cu1 P2 C19 56.38(5) no
P1 Cu1 P2 C25 173.05(3) no
P1 Cu1 P2 C31 -66.68(5) no
P2 Cu1 P1 C1 -64.76(5) no
P2 Cu1 P1 C7 174.12(3) no
P2 Cu1 P1 C13 57.34(5) no
P1 Cu1 N1 C37 141.18(11) no
P1 Cu1 N1 C41 -48.31(14) no
N1 Cu1 P1 C1 59.07(7) no
N1 Cu1 P1 C7 -62.05(7) no
N1 Cu1 P1 C13 -178.83(6) no
P2 Cu1 N1 C37 -81.82(12) no
P2 Cu1 N1 C41 88.70(13) no
N1 Cu1 P2 C19 -70.49(6) no
N1 Cu1 P2 C25 46.18(7) no
N1 Cu1 P2 C31 166.45(6) no
Cu1 P1 C1 C2 -144.47(14) no
Cu1 P1 C1 C6 31.30(18) no
Cu1 P1 C7 C8 -140.21(14) no
Cu1 P1 C7 C12 38.2(2) no
Cu1 P1 C13 C14 -132.76(14) no
Cu1 P1 C13 C18 46.32(17) no
C1 P1 C7 C8 92.54(19) no
C1 P1 C7 C12 -89.04(18) no
C7 P1 C1 C2 -17.5(2) no
C7 P1 C1 C6 158.29(15) no
C1 P1 C13 C14 -5.14(19) no
C1 P1 C13 C18 173.94(14) no
C13 P1 C1 C2 88.70(18) no
C13 P1 C1 C6 -95.53(17) no
C7 P1 C13 C14 102.82(18) no
C7 P1 C13 C18 -78.10(16) no
C13 P1 C7 C8 -16.4(2) no
C13 P1 C7 C12 162.03(17) no
Cu1 P2 C19 C20 59.07(15) no
Cu1 P2 C19 C24 -113.42(14) no
Cu1 P2 C25 C26 50.77(17) no
Cu1 P2 C25 C30 -127.50(14) no
Cu1 P2 C31 C32 -165.23(11) no
Cu1 P2 C31 C36 15.36(18) no
C19 P2 C25 C26 172.89(14) no
C19 P2 C25 C30 -5.4(2) no
C25 P2 C19 C20 -62.39(15) no
C25 P2 C19 C24 125.12(15) no
C19 P2 C31 C32 67.39(17) no
C19 P2 C31 C36 -112.01(15) no
C31 P2 C19 C20 -169.23(13) no
C31 P2 C19 C24 18.28(18) no
C25 P2 C31 C32 -40.36(18) no
C25 P2 C31 C36 140.24(15) no
C31 P2 C25 C26 -79.29(16) no
C31 P2 C25 C30 102.44(18) no
Cu1 N1 C37 C38 169.31(13) no
Cu1 N1 C41 C40 -168.89(13) no
C37 N1 C41 C40 1.9(3) no
C41 N1 C37 C38 -1.8(3) no
P1 C1 C2 C3 175.75(18) no
P1 C1 C6 C5 -176.20(15) no
C2 C1 C6 C5 -0.2(4) no
C6 C1 C2 C3 -0.0(4) no
C1 C2 C3 C4 -0.2(6) no
C2 C3 C4 C5 0.6(6) no
C3 C4 C5 C6 -0.8(5) no
C4 C5 C6 C1 0.6(4) no
P1 C7 C8 C9 178.47(17) no
P1 C7 C12 C11 -178.88(18) no
C8 C7 C12 C11 -0.4(4) no
C12 C7 C8 C9 0.0(4) no
C7 C8 C9 C10 -0.3(5) no
C8 C9 C10 C11 1.0(5) no
C9 C10 C11 C12 -1.3(5) no
C10 C11 C12 C7 1.1(5) no
P1 C13 C14 C15 178.64(15) no
P1 C13 C18 C17 -179.67(15) no
C14 C13 C18 C17 -0.5(4) no
C18 C13 C14 C15 -0.4(4) no
C13 C14 C15 C16 0.6(4) no
C14 C15 C16 C17 0.2(5) no
C15 C16 C17 C18 -1.1(5) no
C16 C17 C18 C13 1.3(4) no
P2 C19 C20 C21 -172.57(14) no
P2 C19 C24 C23 171.55(13) no
C20 C19 C24 C23 -0.9(3) no
C24 C19 C20 C21 0.3(3) no
C19 C20 C21 C22 0.4(4) no
C20 C21 C22 C23 -0.6(4) no
C21 C22 C23 C24 0.1(4) no
C22 C23 C24 C19 0.7(4) no
P2 C25 C26 C27 -179.89(15) no
P2 C25 C30 C29 178.16(16) no
C26 C25 C30 C29 -0.1(4) no
C30 C25 C26 C27 -1.5(4) no
C25 C26 C27 C28 1.8(4) no
C26 C27 C28 C29 -0.5(4) no
C27 C28 C29 C30 -1.1(5) no
C28 C29 C30 C25 1.4(5) no
P2 C31 C32 C33 -179.10(15) no
P2 C31 C36 C35 179.40(16) no
C32 C31 C36 C35 -0.0(4) no
C36 C31 C32 C33 0.3(4) no
C31 C32 C33 C34 -0.2(5) no
C32 C33 C34 C35 -0.1(5) no
C33 C34 C35 C36 0.4(5) no
C34 C35 C36 C31 -0.3(5) no
N1 C37 C38 C39 0.3(4) no
C37 C38 C39 C40 1.2(4) no
C37 C38 C39 C42 -179.30(19) no
C38 C39 C40 C41 -1.1(4) no
C42 C39 C40 C41 179.4(3) no
C39 C40 C41 N1 -0.5(4) no
